data_4107589
loop_
_publ_author_name
'Ga-Lai Law'
'Ka-Leung Wong'
'Cornelia Wing-Yin Man'
'Wing-Tak Wong'
'Sai-Wah Tsao'
'Michael Hon-Wah Lam'
'Paul Kwan-Sing Lam'

_publ_contact_author_address
;
Department of Chemistry
The University of Hong Kong
Pokfulam Road, Pokfulam,
Hong Kong SAR,
P. R. CHINA
;
_publ_contact_author_email wtwong@hkucc.hku.hk
_publ_contact_author_fax '(852) 2547 2933'
_publ_contact_author_name 'Prof. Wing-Tak Wong'
_publ_contact_author_phone '(852) 2859 2157'
_publ_section_title
;
 Emissive Terbium Probe for Multiphoton in Vitro Cell Imaging
;
_journal_name_full 'Journal of the American Chemical Society'
_journal_page_first 3714
_journal_page_last 3715
_journal_paper_doi 10.1021/ja710418d
_journal_volume 130
_journal_year 2008
_chemical_formula_moiety 'C30 H36 N7 O15 Tb '
_chemical_formula_sum 'C30 H36 N7 O15 Tb'
_chemical_formula_weight 893.58
_space_group_IT_number 14
_symmetry_cell_setting monoclinic
_symmetry_Int_Tables_number 14
_symmetry_space_group_name_Hall '-P 2yn'
_symmetry_space_group_name_H-M 'P 1 21/n 1'
_audit_creation_date 2006-07-27
_audit_creation_method 'by CrystalStructure 3.6.0'
_cell_angle_alpha 90
_cell_angle_beta 90.277(2)
_cell_angle_gamma 90
_cell_formula_units_Z 4
_cell_length_a 13.426(2)
_cell_length_b 19.555(2)
_cell_length_c 13.641(2)
_cell_measurement_reflns_used 22435
_cell_measurement_temperature 301(1)
_cell_measurement_theta_max 27.5
_cell_measurement_theta_min 1.0
_cell_volume 3581.3(8)
_computing_cell_refinement 'SAINT (Bruker, 1999)'
_computing_data_collection 'SMART (Bruker, 1998)'
_computing_data_reduction 'SAINT & CrystalStructure (Rigaku/MSC and Rigaku Corporation, 2003)'
_computing_molecular_graphics 'ORTEP-II (Johnson, 1976)'
_computing_publication_material 'CrystalStructure 3.6.0'
_computing_structure_refinement 'CRYSTALS (Watkin et al., 1996)'
_computing_structure_solution 'SHELXS97 (Sheldrick, 1997)'
_diffrn_measured_fraction_theta_full 0.9805
_diffrn_measured_fraction_theta_max 0.9805
_diffrn_measurement_device_type 'Bruker SMART 1K CCD Detector'
_diffrn_measurement_method '\w & \f scans'
_diffrn_radiation_type 'Mo K\a'
_diffrn_radiation_wavelength 0.71073
_diffrn_reflns_av_R_equivalents 0.030
_diffrn_reflns_limit_h_max 10
_diffrn_reflns_limit_h_min -17
_diffrn_reflns_limit_k_max 25
_diffrn_reflns_limit_k_min -25
_diffrn_reflns_limit_l_max 15
_diffrn_reflns_limit_l_min -17
_diffrn_reflns_number 22435
_diffrn_reflns_theta_full 27.52
_diffrn_reflns_theta_max 27.52
_exptl_absorpt_coefficient_mu 2.050
_exptl_absorpt_correction_T_max 0.940
_exptl_absorpt_correction_T_min 0.744
_exptl_absorpt_correction_type multi-scan
_exptl_absorpt_process_details 'SADABS (Sheldrick, 1997)'
_exptl_crystal_colour colourless
_exptl_crystal_density_diffrn 1.657
_exptl_crystal_description plate
_exptl_crystal_F_000 1800.00
_exptl_crystal_size_max 0.22
_exptl_crystal_size_mid 0.21
_exptl_crystal_size_min 0.03
_refine_diff_density_max 1.00
_refine_diff_density_min -0.38
_refine_ls_extinction_method none
_refine_ls_goodness_of_fit_ref 1.020
_refine_ls_hydrogen_treatment constr
_refine_ls_number_parameters 514
_refine_ls_number_reflns 5839
_refine_ls_R_factor_gt 0.0320
_refine_ls_shift/su_max 0.0000
_refine_ls_structure_factor_coef F
_refine_ls_weighting_details 'w = 1/[0.0002Fo^2^ + \s(Fo^2^) + 0.0005]'
_refine_ls_weighting_scheme calc
_refine_ls_wR_factor_ref 0.0330
_reflns_number_gt 5813
_reflns_number_total 8091
_reflns_threshold_expression F^2^>2.0\s(F^2^)
_cod_data_source_file ja710418d-file003.cif
_cod_data_source_block wt1276w
_cod_original_sg_symbol_H-M 'P 21/n'
_cod_original_formula_sum 'C30 H36 N7 O15 Tb '
_cod_database_code 4107589

loop_
_symmetry_equiv_pos_site_id
_symmetry_equiv_pos_as_xyz
1 +X,+Y,+Z
2 1/2-X,1/2+Y,1/2-Z
3 -X,-Y,-Z
4 1/2+X,1/2-Y,1/2+Z

loop_
_atom_site_label
_atom_site_type_symbol
_atom_site_fract_x
_atom_site_fract_y
_atom_site_fract_z
_atom_site_U_iso_or_equiv
_atom_site_adp_type
_atom_site_occupancy
_atom_site_symmetry_multiplicity
_atom_site_calc_flag
_atom_site_refinement_flags
Tb(1) Tb 0.642450(10) 0.146240(10) 0.223280(10) 0.03064(5) Uani 1.00 1 d .
O(1) O 0.6522(3) 0.0756(2) 0.0734(2) 0.0560(11) Uani 1.00 1 d .
O(2) O 0.7823(2) 0.1348(2) 0.1047(2) 0.0515(10) Uani 1.00 1 d .
O(3) O 0.7814(3) 0.0629(2) -0.0183(3) 0.083(2) Uani 1.00 1 d .
O(4) O 0.5898(3) 0.2238(2) 0.0825(2) 0.0565(11) Uani 1.00 1 d .
O(5) O 0.7067(2) 0.2613(2) 0.1761(2) 0.0501(10) Uani 1.00 1 d .
O(6) O 0.6649(3) 0.3198(2) 0.0482(3) 0.0735(13) Uani 1.00 1 d .
O(7) O 0.5542(2) 0.1343(2) 0.3832(2) 0.0483(10) Uani 1.00 1 d .
O(8) O 0.5478(2) 0.2324(2) 0.3120(2) 0.0491(10) Uani 1.00 1 d .
O(9) O 0.4659(3) 0.2161(2) 0.4468(3) 0.079(1) Uani 1.00 1 d .
O(10) O 0.7695(2) 0.1746(2) 0.3337(2) 0.0404(8) Uani 1.00 1 d .
O(11) O 0.7027(3) -0.0088(2) 0.5853(2) 0.0558(11) Uani 1.00 1 d .
O(12) O 0.6810(2) 0.0372(1) 0.2768(2) 0.0397(8) Uani 1.00 1 d .
O(13) O 1.0473(3) 0.0762(2) 0.1742(3) 0.0678(12) Uani 1.00 1 d .
O(14) O 0.4836(2) 0.1090(1) 0.1867(2) 0.0387(8) Uani 1.00 1 d .
O(15) O 0.2494(3) 0.3128(2) 0.2058(3) 0.0653(12) Uani 1.00 1 d .
N(1) N 0.7401(3) 0.0905(2) 0.0502(3) 0.0489(13) Uani 1.00 1 d .
N(2) N 0.6542(3) 0.2694(2) 0.1008(3) 0.0472(12) Uani 1.00 1 d .
N(3) N 0.5208(3) 0.1949(2) 0.3835(3) 0.0477(12) Uani 1.00 1 d .
N(4) N 0.5200(3) -0.1145(2) 0.2371(3) 0.0383(10) Uani 1.00 1 d .
N(5) N 0.8954(3) 0.2325(2) 0.4023(3) 0.0431(11) Uani 1.00 1 d .
N(6) N 0.6958(3) -0.0668(2) 0.3460(3) 0.0413(10) Uani 1.00 1 d .
N(7) N 0.3959(3) 0.0296(2) 0.1048(3) 0.0395(10) Uani 1.00 1 d .
C(1) C 0.5087(3) -0.1777(2) 0.1810(3) 0.0433(13) Uani 1.00 1 d .
C(2) C 0.6099(4) -0.2100(2) 0.1655(4) 0.050(1) Uani 1.00 1 d .
C(3) C 0.8351(3) 0.1790(2) 0.3990(3) 0.0344(11) Uani 1.00 1 d .
C(4) C 0.8499(3) 0.1238(2) 0.4718(3) 0.0387(12) Uani 1.00 1 d .
C(5) C 0.7720(3) 0.0817(2) 0.4968(3) 0.0383(12) Uani 1.00 1 d .
C(6) C 0.7857(4) 0.0294(2) 0.5643(3) 0.0441(13) Uani 1.00 1 d .
C(7) C 0.8774(4) 0.0194(3) 0.6069(4) 0.064(2) Uani 1.00 1 d .
C(8) C 0.9556(4) 0.0618(3) 0.5820(5) 0.078(2) Uani 1.00 1 d .
C(9) C 0.9437(4) 0.1138(3) 0.5150(4) 0.061(2) Uani 1.00 1 d .
C(10) C 0.7161(5) -0.0688(3) 0.6428(4) 0.071(2) Uani 1.00 1 d .
C(11) C 0.5336(3) -0.1256(2) 0.3419(3) 0.0405(13) Uani 1.00 1 d .
C(12) C 0.5963(3) -0.0691(2) 0.3883(3) 0.0424(13) Uani 1.00 1 d .
C(13) C 0.7297(3) -0.0167(2) 0.2904(3) 0.0360(12) Uani 1.00 1 d .
C(14) C 0.8281(3) -0.0264(2) 0.2425(3) 0.0348(11) Uani 1.00 1 d .
C(15) C 0.8894(3) 0.0303(2) 0.2328(3) 0.0389(12) Uani 1.00 1 d .
C(16) C 0.9789(4) 0.0242(3) 0.1851(4) 0.047(1) Uani 1.00 1 d .
C(17) C 1.0082(4) -0.0382(3) 0.1455(4) 0.056(2) Uani 1.00 1 d .
C(18) C 0.9475(4) -0.0946(3) 0.1583(4) 0.057(2) Uani 1.00 1 d .
C(19) C 0.8584(4) -0.0894(2) 0.2066(4) 0.047(1) Uani 1.00 1 d .
C(20) C 1.0217(5) 0.1403(3) 0.2148(6) 0.093(2) Uani 1.00 1 d .
C(21) C 0.4424(3) -0.0641(2) 0.2157(3) 0.0412(13) Uani 1.00 1 d .
C(22) C 0.4672(3) -0.0252(2) 0.1235(3) 0.0410(13) Uani 1.00 1 d .
C(23) C 0.4084(3) 0.0934(2) 0.1363(3) 0.0322(11) Uani 1.00 1 d .
C(24) C 0.3308(3) 0.1455(2) 0.1133(3) 0.0330(10) Uani 1.00 1 d .
C(25) C 0.3309(3) 0.2046(2) 0.1693(3) 0.0388(12) Uani 1.00 1 d .
C(26) C 0.2590(3) 0.2543(2) 0.1525(3) 0.0432(13) Uani 1.00 1 d .
C(27) C 0.1912(4) 0.2463(3) 0.0773(4) 0.052(2) Uani 1.00 1 d .
C(28) C 0.1926(4) 0.1887(3) 0.0215(4) 0.064(2) Uani 1.00 1 d .
C(29) C 0.2607(4) 0.1373(2) 0.0396(3) 0.051(1) Uani 1.00 1 d .
C(30) C 0.3178(5) 0.3238(4) 0.2821(6) 0.123(3) Uani 1.00 1 d .
H(1) H 0.9302 0.2427 0.4530 0.052 Uiso 1.00 1 d R
H(2) H 0.7347 -0.1072 0.3598 0.050 Uiso 1.00 1 d R
H(3) H 0.3431 0.0213 0.0783 0.047 Uiso 1.00 1 d R
H(4) H 0.4673 -0.2085 0.2161 0.052 Uiso 1.00 1 c R
H(5) H 0.4790 -0.1677 0.1193 0.052 Uiso 1.00 1 c R
H(6) H 0.6347 -0.2258 0.2268 0.060 Uiso 1.00 1 c R
H(7) H 0.6539 -0.1765 0.1397 0.060 Uiso 1.00 1 c R
H(8) H 0.7083 0.0885 0.4677 0.046 Uiso 1.00 1 c R
H(9) H 0.8870 -0.0163 0.6531 0.076 Uiso 1.00 1 c R
H(10) H 1.0189 0.0549 0.6118 0.094 Uiso 1.00 1 c R
H(11) H 0.9983 0.1424 0.4982 0.073 Uiso 1.00 1 c R
H(12) H 0.7287 -0.1067 0.6011 0.086 Uiso 1.00 1 c R
H(13) H 0.6576 -0.0772 0.6798 0.086 Uiso 1.00 1 c R
H(14) H 0.7710 -0.0626 0.6862 0.086 Uiso 1.00 1 c R
H(15) H 0.4702 -0.1265 0.3725 0.049 Uiso 1.00 1 c R
H(16) H 0.5661 -0.1682 0.3517 0.049 Uiso 1.00 1 c R
H(17) H 0.5643 -0.0264 0.3776 0.051 Uiso 1.00 1 c R
H(18) H 0.6018 -0.0773 0.4567 0.051 Uiso 1.00 1 c R
H(19) H 0.8696 0.0732 0.2590 0.047 Uiso 1.00 1 c R
H(20) H 1.0688 -0.0419 0.1103 0.067 Uiso 1.00 1 c R
H(21) H 0.9678 -0.1377 0.1332 0.068 Uiso 1.00 1 c R
H(22) H 0.8178 -0.1287 0.2154 0.057 Uiso 1.00 1 c R
H(23) H 0.9871 0.1669 0.1674 0.112 Uiso 1.00 1 c R
H(24) H 1.0806 0.1637 0.2343 0.112 Uiso 1.00 1 c R
H(25) H 0.9804 0.1334 0.2702 0.112 Uiso 1.00 1 c R
H(26) H 0.3805 -0.0870 0.2070 0.049 Uiso 1.00 1 c R
H(27) H 0.4375 -0.0330 0.2689 0.049 Uiso 1.00 1 c R
H(28) H 0.5318 -0.0060 0.1303 0.049 Uiso 1.00 1 c R
H(29) H 0.4664 -0.0560 0.0696 0.049 Uiso 1.00 1 c R
H(30) H 0.3799 0.2111 0.2189 0.047 Uiso 1.00 1 c R
H(31) H 0.1434 0.2810 0.0644 0.062 Uiso 1.00 1 c R
H(32) H 0.1460 0.1838 -0.0307 0.076 Uiso 1.00 1 c R
H(33) H 0.2595 0.0966 0.0016 0.062 Uiso 1.00 1 c R
H(34) H 0.2919 0.3047 0.3407 0.148 Uiso 1.00 1 c R
H(35) H 0.3280 0.3715 0.2905 0.148 Uiso 1.00 1 c R
H(36) H 0.3792 0.3023 0.2667 0.147 Uiso 1.00 1 c R

loop_
_atom_site_aniso_label
_atom_site_aniso_U_11
_atom_site_aniso_U_22
_atom_site_aniso_U_33
_atom_site_aniso_U_12
_atom_site_aniso_U_13
_atom_site_aniso_U_23
Tb(1) 0.03076(10) 0.02532(9) 0.03578(10) -0.00088(10) -0.00477(7) 0.00135(10)
O(1) 0.053(2) 0.067(2) 0.047(2) -0.015(2) 0.008(2) -0.014(2)
O(2) 0.045(2) 0.051(2) 0.059(2) -0.008(2) 0.003(2) 0.001(2)
O(3) 0.080(3) 0.108(4) 0.062(3) 0.003(3) 0.027(2) -0.022(3)
O(4) 0.058(2) 0.052(2) 0.059(2) -0.009(2) -0.013(2) 0.010(2)
O(5) 0.054(2) 0.039(2) 0.057(2) -0.006(2) -0.016(2) 0.007(2)
O(6) 0.068(3) 0.063(2) 0.089(3) -0.006(2) -0.009(2) 0.043(2)
O(7) 0.050(2) 0.043(2) 0.052(2) 0.008(2) 0.001(2) 0.006(2)
O(8) 0.058(2) 0.036(2) 0.053(2) 0.003(2) 0.000(2) -0.001(2)
O(9) 0.084(3) 0.094(3) 0.060(2) 0.038(3) 0.020(2) -0.005(2)
O(10) 0.042(2) 0.038(2) 0.042(2) -0.008(1) -0.013(1) 0.0057(13)
O(11) 0.062(2) 0.048(2) 0.057(2) -0.016(2) -0.004(2) 0.021(2)
O(12) 0.038(2) 0.027(2) 0.054(2) 0.0029(13) -0.004(1) 0.0022(13)
O(13) 0.052(2) 0.054(2) 0.098(3) -0.014(2) 0.026(2) -0.004(2)
O(14) 0.032(2) 0.036(2) 0.048(2) 0.0019(13) -0.007(1) -0.005(1)
O(15) 0.059(2) 0.049(2) 0.087(3) 0.019(2) -0.018(2) -0.022(2)
N(1) 0.053(3) 0.052(3) 0.042(2) 0.002(2) 0.007(2) 0.001(2)
N(2) 0.045(2) 0.035(2) 0.062(3) 0.003(2) -0.003(2) 0.013(2)
N(3) 0.041(2) 0.055(3) 0.047(2) 0.004(2) -0.007(2) -0.004(2)
N(4) 0.044(2) 0.029(2) 0.042(2) 0.009(2) -0.003(2) -0.000(2)
N(5) 0.049(2) 0.035(2) 0.045(2) -0.012(2) -0.017(2) 0.010(2)
N(6) 0.041(2) 0.031(2) 0.052(2) -0.003(2) -0.002(2) 0.008(2)
N(7) 0.041(2) 0.029(2) 0.048(2) 0.002(2) -0.013(2) -0.003(2)
C(1) 0.043(3) 0.034(2) 0.053(3) 0.006(2) -0.007(2) -0.004(2)
C(2) 0.045(3) 0.044(3) 0.061(3) 0.009(2) -0.007(2) -0.018(2)
C(3) 0.031(2) 0.032(2) 0.039(2) -0.004(2) -0.003(2) -0.002(2)
C(4) 0.037(2) 0.037(2) 0.042(3) -0.005(2) -0.007(2) 0.004(2)
C(5) 0.042(3) 0.038(2) 0.035(2) -0.004(2) -0.007(2) 0.003(2)
C(6) 0.053(3) 0.041(3) 0.039(3) -0.008(2) -0.003(2) 0.001(2)
C(7) 0.070(4) 0.049(3) 0.072(4) -0.007(3) -0.024(3) 0.027(3)
C(8) 0.060(4) 0.079(4) 0.096(5) -0.013(3) -0.039(3) 0.041(4)
C(9) 0.048(3) 0.059(3) 0.075(4) -0.014(3) -0.018(3) 0.023(3)
C(10) 0.092(5) 0.062(4) 0.061(4) -0.019(3) 0.004(3) 0.015(3)
C(11) 0.042(3) 0.032(2) 0.048(3) -0.003(2) 0.005(2) 0.005(2)
C(12) 0.048(3) 0.038(3) 0.041(3) -0.005(2) -0.000(2) 0.001(2)
C(13) 0.040(3) 0.028(2) 0.039(2) -0.004(2) -0.010(2) -0.002(2)
C(14) 0.033(2) 0.028(2) 0.043(2) 0.003(2) -0.007(2) 0.001(2)
C(15) 0.037(2) 0.031(2) 0.048(3) 0.002(2) -0.002(2) 0.000(2)
C(16) 0.040(3) 0.046(3) 0.055(3) -0.004(2) 0.002(2) 0.004(2)
C(17) 0.039(3) 0.061(3) 0.067(3) 0.005(3) 0.008(3) -0.013(3)
C(18) 0.048(3) 0.042(3) 0.080(4) 0.006(2) -0.001(3) -0.018(3)
C(19) 0.046(3) 0.034(3) 0.062(3) 0.001(2) -0.009(2) -0.003(2)
C(20) 0.069(4) 0.052(4) 0.159(7) -0.020(3) 0.033(4) -0.010(4)
C(21) 0.041(3) 0.032(2) 0.051(3) 0.009(2) 0.002(2) 0.001(2)
C(22) 0.046(3) 0.028(2) 0.049(3) 0.005(2) -0.005(2) -0.004(2)
C(23) 0.033(2) 0.030(2) 0.033(2) -0.002(2) -0.001(2) -0.001(2)
C(24) 0.032(2) 0.031(2) 0.036(2) -0.000(2) -0.003(2) 0.003(2)
C(25) 0.038(3) 0.033(2) 0.045(3) 0.000(2) -0.008(2) -0.003(2)
C(26) 0.038(3) 0.039(3) 0.053(3) 0.003(2) -0.000(2) 0.001(2)
C(27) 0.050(3) 0.049(3) 0.057(3) 0.016(2) -0.007(3) 0.002(2)
C(28) 0.067(4) 0.067(4) 0.057(3) 0.025(3) -0.034(3) -0.010(3)
C(29) 0.061(3) 0.046(3) 0.047(3) 0.008(2) -0.018(2) -0.009(2)
C(30) 0.109(6) 0.100(6) 0.159(7) 0.052(5) -0.060(6) -0.086(5)

loop_
_atom_type_symbol
_atom_type_description
_atom_type_scat_dispersion_real
_atom_type_scat_dispersion_imag
_atom_type_scat_source
C C 0.003 0.002
;
International Tables for Crystallography
(1992, Vol. C, Tables 4.2.6.8 and 6.1.1.4)
;
H H 0.000 0.000
;
International Tables for Crystallography
(1992, Vol. C, Table 6.1.1.4)
;
N N 0.006 0.003
;
International Tables for Crystallography
(1992, Vol. C, Tables 4.2.6.8 and 6.1.1.4)
;
O O 0.011 0.006
;
International Tables for Crystallography
(1992, Vol. C, Tables 4.2.6.8 and 6.1.1.4)
;
Tb Tb -0.172 4.154
;
International Tables for Crystallography
(1992, Vol. C, Tables 4.2.6.8 and 6.1.1.4)
;

loop_
_geom_angle_atom_site_label_1
_geom_angle_atom_site_label_2
_geom_angle_atom_site_label_3
_geom_angle
_geom_angle_site_symmetry_2
_geom_angle_site_symmetry_3
O(2) Tb(1) O(1) 51.0(1) . .
O(4) Tb(1) O(1) 74.0(1) . .
O(5) Tb(1) O(1) 105.7(1) . .
O(7) Tb(1) O(1) 134.2(1) . .
O(8) Tb(1) O(1) 145.8(1) . .
O(10) Tb(1) O(1) 128.6(1) . .
O(12) Tb(1) O(1) 74.5(1) . .
O(14) Tb(1) O(1) 72.4(1) . .
Tb(1) O(1) N(1) 97.6(3) . .
O(4) Tb(1) O(2) 76.8(1) . .
O(5) Tb(1) O(2) 69.6(1) . .
O(7) Tb(1) O(2) 156.8(1) . .
O(8) Tb(1) O(2) 141.3(1) . .
O(10) Tb(1) O(2) 83.7(1) . .
O(12) Tb(1) O(2) 87.4(1) . .
O(14) Tb(1) O(2) 122.0(1) . .
Tb(1) O(2) N(1) 96.0(3) . .
O(5) Tb(1) O(4) 50.4(1) . .
O(7) Tb(1) O(4) 125.7(1) . .
O(8) Tb(1) O(4) 79.6(1) . .
O(10) Tb(1) O(4) 123.0(1) . .
O(12) Tb(1) O(4) 148.1(1) . .
O(14) Tb(1) O(4) 76.8(1) . .
Tb(1) O(4) N(2) 94.8(2) . .
O(7) Tb(1) O(5) 118.4(1) . .
O(8) Tb(1) O(5) 71.7(1) . .
O(10) Tb(1) O(5) 72.5(1) . .
O(12) Tb(1) O(5) 146.7(1) . .
O(14) Tb(1) O(5) 123.3(1) . .
Tb(1) O(5) N(2) 97.6(2) . .
O(8) Tb(1) O(7) 51.7(1) . .
O(10) Tb(1) O(7) 78.9(1) . .
O(12) Tb(1) O(7) 75.2(1) . .
O(14) Tb(1) O(7) 73.6(1) . .
Tb(1) O(7) N(3) 94.8(2) . .
O(10) Tb(1) O(8) 84.1(1) . .
O(12) Tb(1) O(8) 126.7(1) . .
O(14) Tb(1) O(8) 80.9(1) . .
Tb(1) O(8) N(3) 97.6(3) . .
O(12) Tb(1) O(10) 81.6(1) . .
O(14) Tb(1) O(10) 152.3(1) . .
Tb(1) O(10) C(3) 169.5(3) . .
O(14) Tb(1) O(12) 89.0(1) . .
Tb(1) O(12) C(13) 159.7(3) . .
Tb(1) O(14) C(23) 159.2(3) . .
O(1) N(1) O(2) 115.3(4) . .
O(1) N(1) O(3) 121.5(4) . .
O(2) N(1) O(3) 123.2(4) . .
O(4) N(2) O(5) 116.9(4) . .
O(4) N(2) O(6) 122.2(4) . .
O(5) N(2) O(6) 120.9(4) . .
O(7) N(3) O(8) 115.7(4) . .
O(7) N(3) O(9) 122.6(4) . .
O(8) N(3) O(9) 121.6(4) . .
O(10) C(3) N(5) 120.4(4) . .
O(10) C(3) C(4) 121.3(4) . .
O(11) C(6) C(5) 115.7(4) . .
O(11) C(6) C(7) 124.2(4) . .
C(10) O(11) C(6) 117.5(4) . .
O(11) C(10) H(12) 109.5227 . .
O(11) C(10) H(13) 109.4702 . .
O(11) C(10) H(14) 109.5191 . .
O(12) C(13) C(14) 120.4(4) . .
O(12) C(13) N(6) 121.9(4) . .
O(13) C(16) C(15) 124.9(4) . .
C(20) O(13) C(16) 116.6(4) . .
O(13) C(16) C(17) 114.5(4) . .
O(13) C(20) H(23) 109.8347 . .
O(13) C(20) H(25) 109.3144 . .
O(13) C(20) H(24) 109.4697 . .
O(14) C(23) N(7) 120.4(4) . .
O(14) C(23) C(24) 120.5(3) . .
O(15) C(26) C(25) 124.5(4) . .
C(30) O(15) C(26) 117.5(4) . .
O(15) C(26) C(27) 115.4(4) . .
O(15) C(30) H(34) 108.9366 . .
O(15) C(30) H(36) 109.5834 . .
O(15) C(30) H(35) 109.4702 . .
C(21) N(4) C(1) 113.1(3) . .
N(4) C(1) C(2) 109.6(4) . .
C(11) N(4) C(1) 113.6(3) . .
N(4) C(1) H(4) 109.4492 . .
N(4) C(1) H(5) 109.4491 . .
N(4) C(11) C(12) 111.5(3) . .
C(21) N(4) C(11) 112.5(3) . .
N(4) C(11) H(15) 108.9698 . .
N(4) C(11) H(16) 108.9698 . .
N(4) C(21) C(22) 110.3(3) . .
N(4) C(21) H(27) 109.2763 . .
N(4) C(21) H(26) 109.2762 . .
C(3) N(5) C(2) 124.1(4) . 2_655
N(5) C(2) H(6) 108.9081 2_655 2_655
N(5) C(2) H(7) 108.9518 2_655 2_655
H(1) N(5) C(2) 110.9901 . 2_655
N(5) C(2) C(1) 111.7(4) 2_655 2_655
N(5) C(3) C(4) 118.2(4) . .
H(1) N(5) C(3) 122.8723 . .
C(13) N(6) C(12) 124.6(4) . .
N(6) C(12) H(17) 109.0243 . .
H(2) N(6) C(12) 113.2248 . .
N(6) C(12) H(18) 109.0242 . .
N(6) C(12) C(11) 111.3(4) . .
N(6) C(13) C(14) 117.7(4) . .
H(2) N(6) C(13) 122.0797 . .
C(23) N(7) C(22) 123.4(4) . .
N(7) C(22) H(28) 108.9140 . .
N(7) C(22) H(29) 108.9143 . .
N(7) C(22) C(21) 111.7(4) . .
H(3) N(7) C(22) 120.1508 . .
N(7) C(23) C(24) 119.0(4) . .
H(3) N(7) C(23) 116.2272 . .
C(1) C(2) N(5) 111.7(4) . 2_645
H(4) C(1) C(2) 109.4486 . .
H(5) C(1) C(2) 109.4488 . .
C(1) C(2) H(6) 108.8651 . .
C(1) C(2) H(7) 108.9219 . .
H(5) C(1) H(4) 109.4593 . .
H(6) C(2) N(5) 108.9081 . 2_645
H(7) C(2) N(5) 108.9518 . 2_645
C(2) N(5) C(3) 124.1(4) 2_645 2_645
C(2) N(5) H(1) 110.9901 2_645 2_645
H(7) C(2) H(6) 109.4603 . .
C(3) C(4) C(5) 120.2(4) . .
C(3) C(4) C(9) 120.1(4) . .
C(4) C(5) H(8) 119.7922 . .
C(9) C(4) C(5) 119.7(4) . .
C(4) C(5) C(6) 120.4(4) . .
C(4) C(9) C(8) 118.9(5) . .
C(4) C(9) H(11) 120.5535 . .
H(8) C(5) C(6) 119.7926 . .
C(5) C(6) C(7) 120.1(4) . .
C(6) C(7) C(8) 119.4(5) . .
C(6) C(7) H(9) 120.2864 . .
C(7) C(8) C(9) 121.4(5) . .
H(9) C(7) C(8) 120.2873 . .
C(7) C(8) H(10) 119.2794 . .
C(8) C(9) H(11) 120.5544 . .
H(10) C(8) C(9) 119.2787 . .
H(13) C(10) H(12) 109.4458 . .
H(14) C(10) H(12) 109.4702 . .
H(14) C(10) H(13) 109.3991 . .
C(11) C(12) H(17) 109.0249 . .
C(11) C(12) H(18) 109.0241 . .
H(15) C(11) C(12) 108.9699 . .
H(16) C(11) C(12) 108.9706 . .
H(16) C(11) H(15) 109.4606 . .
H(18) C(12) H(17) 109.4601 . .
C(13) C(14) C(15) 117.9(4) . .
C(13) C(14) C(19) 122.1(4) . .
C(14) C(15) H(19) 120.1257 . .
C(14) C(15) C(16) 119.7(4) . .
C(19) C(14) C(15) 120.0(4) . .
C(14) C(19) C(18) 119.6(4) . .
C(14) C(19) H(22) 120.2173 . .
H(19) C(15) C(16) 120.1256 . .
C(15) C(16) C(17) 120.6(4) . .
C(16) C(17) C(18) 118.8(5) . .
C(16) C(17) H(20) 120.5876 . .
C(17) C(18) C(19) 121.1(5) . .
H(20) C(17) C(18) 120.5882 . .
C(17) C(18) H(21) 119.4269 . .
C(18) C(19) H(22) 120.2167 . .
H(21) C(18) C(19) 119.4267 . .
H(25) C(20) H(23) 109.4826 . .
H(24) C(20) H(23) 109.2898 . .
H(25) C(20) H(24) 109.4357 . .
C(21) C(22) H(28) 108.9142 . .
C(21) C(22) H(29) 108.9145 . .
H(27) C(21) C(22) 109.2762 . .
H(26) C(21) C(22) 109.2762 . .
H(27) C(21) H(26) 109.4601 . .
H(29) C(22) H(28) 109.4597 . .
C(23) C(24) C(25) 117.1(3) . .
C(23) C(24) C(29) 123.2(4) . .
C(24) C(25) H(30) 120.1899 . .
C(29) C(24) C(25) 119.7(4) . .
C(24) C(25) C(26) 119.6(4) . .
C(24) C(29) C(28) 119.6(4) . .
C(24) C(29) H(33) 120.1926 . .
H(30) C(25) C(26) 120.1910 . .
C(25) C(26) C(27) 120.0(4) . .
C(26) C(27) C(28) 120.0(5) . .
C(26) C(27) H(31) 119.9849 . .
C(27) C(28) C(29) 120.9(5) . .
H(31) C(27) C(28) 119.9841 . .
C(27) C(28) H(32) 119.5486 . .
C(28) C(29) H(33) 120.1919 . .
H(32) C(28) C(29) 119.5484 . .
H(36) C(30) H(34) 109.4593 . .
H(35) C(30) H(34) 109.7385 . .
H(36) C(30) H(35) 109.6373 . .

loop_
_geom_bond_atom_site_label_1
_geom_bond_atom_site_label_2
_geom_bond_distance
_geom_bond_site_symmetry_2
Tb(1) O(1) 2.472(3) .
Tb(1) O(2) 2.494(3) .
Tb(1) O(4) 2.544(3) .
Tb(1) O(5) 2.495(3) .
Tb(1) O(7) 2.499(3) .
Tb(1) O(8) 2.436(3) .
Tb(1) O(10) 2.337(3) .
Tb(1) O(12) 2.311(3) .
Tb(1) O(14) 2.306(3) .
O(1) N(1) 1.258(6) .
O(2) N(1) 1.273(5) .
O(3) N(1) 1.215(6) .
O(4) N(2) 1.266(5) .
O(5) N(2) 1.253(5) .
O(6) N(2) 1.228(5) .
O(7) N(3) 1.267(5) .
O(8) N(3) 1.275(5) .
O(9) N(3) 1.211(6) .
O(10) C(3) 1.253(5) .
O(11) C(6) 1.374(6) .
O(11) C(10) 1.423(6) .
O(12) C(13) 1.254(5) .
O(13) C(16) 1.379(6) .
O(13) C(20) 1.413(7) .
O(14) C(23) 1.256(5) .
O(15) C(26) 1.363(6) .
O(15) C(30) 1.401(8) .
N(4) C(1) 1.461(6) .
N(4) C(11) 1.457(6) .
N(4) C(21) 1.462(5) .
N(5) C(2) 1.457(6) 2_655
N(5) C(3) 1.323(5) .
N(5) H(1) 0.8560 .
N(6) C(12) 1.458(6) .
N(6) C(13) 1.321(5) .
N(6) H(2) 0.9652 .
N(7) C(22) 1.460(5) .
N(7) C(23) 1.329(5) .
N(7) H(3) 0.8102 .
C(1) C(2) 1.515(6) .
C(1) H(4) 0.9500 .
C(1) H(5) 0.9500 .
C(2) N(5) 1.457(6) 2_645
C(2) H(6) 0.9501 .
C(2) H(7) 0.9500 .
C(3) C(4) 1.480(6) .
C(4) C(5) 1.376(6) .
C(4) C(9) 1.401(7) .
C(5) C(6) 1.388(6) .
C(5) H(8) 0.9500 .
C(6) C(7) 1.372(7) .
C(7) C(8) 1.381(8) .
C(7) H(9) 0.9500 .
C(8) C(9) 1.376(8) .
C(8) H(10) 0.9500 .
C(9) H(11) 0.9500 .
C(10) H(12) 0.9500 .
C(10) H(13) 0.9500 .
C(10) H(14) 0.9500 .
C(11) C(12) 1.524(6) .
C(11) H(15) 0.9500 .
C(11) H(16) 0.9500 .
C(12) H(17) 0.9500 .
C(12) H(18) 0.9500 .
C(13) C(14) 1.489(6) .
C(14) C(15) 1.389(6) .
C(14) C(19) 1.387(6) .
C(15) C(16) 1.373(6) .
C(15) H(19) 0.9500 .
C(16) C(17) 1.392(7) .
C(17) C(18) 1.383(7) .
C(17) H(20) 0.9500 .
C(18) C(19) 1.372(7) .
C(18) H(21) 0.9500 .
C(19) H(22) 0.9500 .
C(20) H(23) 0.9498 .
C(20) H(24) 0.9500 .
C(20) H(25) 0.9500 .
C(21) C(22) 1.507(6) .
C(21) H(26) 0.9500 .
C(21) H(27) 0.9500 .
C(22) H(28) 0.9500 .
C(22) H(29) 0.9500 .
C(23) C(24) 1.490(6) .
C(24) C(25) 1.385(6) .
C(24) C(29) 1.383(6) .
C(25) C(26) 1.388(6) .
C(25) H(30) 0.9500 .
C(26) C(27) 1.377(7) .
C(27) C(28) 1.359(7) .
C(27) H(31) 0.9500 .
C(28) C(29) 1.381(7) .
C(28) H(32) 0.9500 .
C(29) H(33) 0.9500 .
C(30) H(34) 0.9500 .
C(30) H(35) 0.9500 .
C(30) H(36) 0.9501 .

loop_
_geom_hbond_atom_site_label_D
_geom_hbond_atom_site_label_H
_geom_hbond_atom_site_label_A
_geom_hbond_site_symmetry_A
_geom_hbond_distance_DH
_geom_hbond_distance_HA
_geom_hbond_distance_DA
_geom_hbond_angle_DHA
N(5) H(1) O(4) 4_555 0.86 2.847 3.677(6) 164
N(6) H(2) O(6) 2_645 0.97 2.33 3.236(6) 157
N(7) H(3) O(3) 3_655 0.81 2.48 3.210(6) 150
C(2) H(6) O(5) 2_645 0.95 2.51 3.316(6) 142
C(5) H(8) O(7) . 0.95 2.53 3.459(5) 167
C(9) H(11) O(6) 4_555 0.95 2.45 3.271(7) 145
C(12) H(17) O(12) . 0.95 2.43 2.819(5) 104
C(12) H(18) O(11) . 0.95 2.59 3.258(5) 128
C(17) H(20) O(3) 3_755 0.95 2.41 3.357(7) 174
C(22) H(28) O(1) . 0.95 2.40 3.246(6) 148
C(22) H(29) O(1) 3_655 0.95 2.54 3.273(5) 134
